data_7033521
loop_
_publ_author_name
'Silva, Francisco'
'Campello, Maria Paula C.'
'Gano, Lurdes'
'Fernandes, C\'elia'
'Santos, Isabel C.'
'Santos, Isabel'
'Ascenso, Jos\'e R'
'Jo\~ao Ferreira, M'
'Paulo, Ant\'onio'

_publ_section_title
;
 Chemical, radiochemical and biological studies of new gallium(iii)
 complexes with hexadentate chelators.
;
_journal_issue 7
_journal_name_full 'Dalton transactions (Cambridge, England : 2003)'
_journal_page_first 3342
_journal_page_last 3355
_journal_paper_doi 10.1039/c4dt02274b
_journal_volume 44
_journal_year 2015
_chemical_formula_moiety 'C25 H33 Ga N5 O2, C H4 O, Cl O4'
_chemical_formula_sum 'C26 H37 Cl Ga N5 O7'
_chemical_formula_weight 636.78
_chemical_name_systematic
;
 ?
;
_space_group_IT_number 14
_symmetry_cell_setting monoclinic
_symmetry_space_group_name_Hall '-P 2ybc'
_symmetry_space_group_name_H-M 'P 1 21/c 1'
_atom_sites_solution_hydrogens geom
_atom_sites_solution_primary direct
_atom_sites_solution_secondary difmap
_audit_creation_method SHELXL-97
_cell_angle_alpha 90.00
_cell_angle_beta 91.3580(10)
_cell_angle_gamma 90.00
_cell_formula_units_Z 4
_cell_length_a 7.9018(3)
_cell_length_b 11.6269(4)
_cell_length_c 30.2610(11)
_cell_measurement_reflns_used 3852
_cell_measurement_temperature 150(2)
_cell_measurement_theta_max 26.10
_cell_measurement_theta_min 2.21
_cell_volume 2779.40(17)
_computing_cell_refinement 'Bruker SMART, (Bruker, 2004)'
_computing_data_collection 'Bruker SMART, (Bruker, 2004)'
_computing_data_reduction 'Bruker SAINT, (Bruker, 2004)'
_computing_molecular_graphics ORTEP3(Farrugia,1997)
_computing_publication_material 'WinGX (Farrugia, 1999)'
_computing_structure_refinement 'SHELXL-97 (Sheldrick, 1997)'
_computing_structure_solution 'SIR97 (Altomare, 1999)'
_diffrn_ambient_temperature 150(2)
_diffrn_measured_fraction_theta_full 0.998
_diffrn_measured_fraction_theta_max 0.998
_diffrn_measurement_device_type 'Bruker APEX-II CCD'
_diffrn_measurement_method '\f and \w scans'
_diffrn_radiation_monochromator graphite
_diffrn_radiation_source 'fine-focus sealed tube'
_diffrn_radiation_type MoK\a
_diffrn_radiation_wavelength 0.71073
_diffrn_reflns_av_R_equivalents 0.0440
_diffrn_reflns_av_sigmaI/netI 0.0567
_diffrn_reflns_limit_h_max 9
_diffrn_reflns_limit_h_min -9
_diffrn_reflns_limit_k_max 14
_diffrn_reflns_limit_k_min -13
_diffrn_reflns_limit_l_max 30
_diffrn_reflns_limit_l_min -36
_diffrn_reflns_number 13307
_diffrn_reflns_theta_full 25.34
_diffrn_reflns_theta_max 25.34
_diffrn_reflns_theta_min 2.67
_exptl_absorpt_coefficient_mu 1.141
_exptl_absorpt_correction_T_max 0.8945
_exptl_absorpt_correction_T_min 0.7714
_exptl_absorpt_correction_type multi-scan
_exptl_absorpt_process_details '(SADABS; Sheldrick, 2004)'
_exptl_crystal_colour colourless
_exptl_crystal_density_diffrn 1.522
_exptl_crystal_density_method 'not measured'
_exptl_crystal_description plate
_exptl_crystal_F_000 1328
_exptl_crystal_size_max 0.24
_exptl_crystal_size_mid 0.20
_exptl_crystal_size_min 0.10
_refine_diff_density_max 0.396
_refine_diff_density_min -0.366
_refine_diff_density_rms 0.071
_refine_ls_extinction_method none
_refine_ls_goodness_of_fit_ref 1.072
_refine_ls_hydrogen_treatment constr
_refine_ls_matrix_type full
_refine_ls_number_parameters 364
_refine_ls_number_reflns 5077
_refine_ls_number_restraints 0
_refine_ls_restrained_S_all 1.072
_refine_ls_R_factor_all 0.0543
_refine_ls_R_factor_gt 0.0395
_refine_ls_shift/su_max 0.001
_refine_ls_shift/su_mean 0.000
_refine_ls_structure_factor_coef Fsqd
_refine_ls_weighting_details 'calc w=1/[\s^2^(Fo^2^)+(0.0384P)^2^+0.7091P] where P=(Fo^2^+2Fc^2^)/3'
_refine_ls_weighting_scheme calc
_refine_ls_wR_factor_gt 0.0895
_refine_ls_wR_factor_ref 0.0942
_reflns_number_gt 4082
_reflns_number_total 5077
_reflns_threshold_expression >2\s(I)
_cod_data_source_file c4dt02274b2.cif
_cod_data_source_block ga2
_cod_depositor_comments 'Adding full bibliography for 7033519--7033522.cif.'
_cod_original_sg_symbol_H-M P21/c
_cod_database_code 7033521

loop_
_symmetry_equiv_pos_as_xyz
'x, y, z'
'-x, y+1/2, -z+1/2'
'-x, -y, -z'
'x, -y-1/2, z-1/2'

loop_
_atom_site_label
_atom_site_type_symbol
_atom_site_fract_x
_atom_site_fract_y
_atom_site_fract_z
_atom_site_U_iso_or_equiv
_atom_site_adp_type
_atom_site_occupancy
_atom_site_symmetry_multiplicity
_atom_site_calc_flag
_atom_site_refinement_flags
Ga1 Ga 0.29822(3) 0.71240(2) 0.105668(10) 0.01710(10) Uani 1 1 d .
Cl1 Cl 0.16789(9) 0.15784(7) 0.21158(3) 0.0324(2) Uani 1 1 d .
O1 O 0.5100(2) 0.63952(15) 0.11991(6) 0.0192(4) Uani 1 1 d .
O2 O 0.3427(2) 0.72498(16) 0.04484(6) 0.0217(4) Uani 1 1 d .
O3 O 0.2990(4) 0.2027(3) 0.23970(10) 0.0760(10) Uani 1 1 d .
O4 O 0.2383(4) 0.1141(2) 0.17231(9) 0.0605(8) Uani 1 1 d .
O5 O 0.0873(3) 0.0649(2) 0.23443(9) 0.0578(7) Uani 1 1 d .
O6 O 0.0511(5) 0.2437(3) 0.20233(13) 0.1195(15) Uani 1 1 d .
O7 O 0.7857(2) 0.6689(2) 0.07129(7) 0.0395(6) Uani 1 1 d .
H7 H 0.7119 0.6763 0.0873 0.047 Uiso 1 1 d R
N1 N 0.1817(3) 0.54948(19) 0.09519(8) 0.0230(5) Uani 1 1 d .
H1A H 0.1155 0.5628 0.0752 0.028 Uiso 1 1 d R
N2 N 0.2002(3) 0.68716(19) 0.17118(8) 0.0207(5) Uani 1 1 d .
N3 N 0.0702(3) 0.79930(19) 0.09833(8) 0.0224(5) Uani 1 1 d .
H3A H -0.0087 0.7566 0.0932 0.027 Uiso 1 1 d R
N4 N 0.4245(3) 0.86605(19) 0.12493(7) 0.0189(5) Uani 1 1 d .
N5 N 0.4761(3) 0.88196(19) 0.16816(8) 0.0209(5) Uani 1 1 d .
C1 C 0.5332(3) 0.5290(2) 0.13405(9) 0.0197(6) Uani 1 1 d .
C2 C 0.6532(3) 0.5077(3) 0.16730(10) 0.0242(7) Uani 1 1 d .
H2 H 0.7153 0.5698 0.1801 0.029 Uiso 1 1 calc R
C3 C 0.6831(4) 0.3963(3) 0.18193(10) 0.0291(7) Uani 1 1 d .
H3 H 0.7677 0.3819 0.2041 0.035 Uiso 1 1 calc R
C4 C 0.5895(4) 0.3066(3) 0.16426(11) 0.0344(8) Uani 1 1 d .
H4 H 0.6090 0.2303 0.1744 0.041 Uiso 1 1 calc R
C5 C 0.4676(4) 0.3275(2) 0.13193(11) 0.0300(7) Uani 1 1 d .
H5 H 0.4016 0.2655 0.1205 0.036 Uiso 1 1 calc R
C6 C 0.4396(3) 0.4389(2) 0.11577(10) 0.0216(6) Uani 1 1 d .
C7 C 0.3088(4) 0.4632(2) 0.08037(10) 0.0258(7) Uani 1 1 d .
H7A H 0.3652 0.4927 0.0538 0.031 Uiso 1 1 calc R
H7B H 0.2499 0.3909 0.0722 0.031 Uiso 1 1 calc R
C8 C 0.0852(3) 0.5128(2) 0.13439(10) 0.0247(7) Uani 1 1 d .
H8B H 0.0841 0.4278 0.1362 0.030 Uiso 1 1 calc R
H8A H -0.0334 0.5396 0.1313 0.030 Uiso 1 1 calc R
C9 C 0.1646(3) 0.5617(2) 0.17594(10) 0.0228(7) Uani 1 1 d .
H9A H 0.0875 0.5498 0.2008 0.027 Uiso 1 1 calc R
H9B H 0.2716 0.5205 0.1829 0.027 Uiso 1 1 calc R
C10 C 0.0390(4) 0.7543(3) 0.17540(10) 0.0269(7) Uani 1 1 d .
H10B H 0.0337 0.7873 0.2055 0.032 Uiso 1 1 calc R
H10A H -0.0591 0.7022 0.1711 0.032 Uiso 1 1 calc R
C11 C 0.0293(4) 0.8504(3) 0.14147(10) 0.0263(7) Uani 1 1 d .
H11A H -0.0858 0.8841 0.1403 0.032 Uiso 1 1 calc R
H11B H 0.1113 0.9119 0.1493 0.032 Uiso 1 1 calc R
C12 C 0.0686(4) 0.8835(3) 0.06230(10) 0.0266(7) Uani 1 1 d .
H12A H 0.1591 0.9410 0.0679 0.032 Uiso 1 1 calc R
H12B H -0.0412 0.9245 0.0616 0.032 Uiso 1 1 calc R
C13 C 0.0949(3) 0.8279(2) 0.01815(10) 0.0234(7) Uani 1 1 d .
C14 C -0.0148(4) 0.8507(3) -0.01739(10) 0.0299(7) Uani 1 1 d .
H14 H -0.1100 0.8990 -0.0130 0.036 Uiso 1 1 calc R
C15 C 0.0109(4) 0.8048(3) -0.05907(11) 0.0357(8) Uani 1 1 d .
H15 H -0.0652 0.8217 -0.0830 0.043 Uiso 1 1 calc R
C16 C 0.1486(4) 0.7344(3) -0.06521(11) 0.0327(8) Uani 1 1 d .
H16 H 0.1683 0.7032 -0.0936 0.039 Uiso 1 1 calc R
C17 C 0.2581(4) 0.7089(3) -0.03030(10) 0.0285(7) Uani 1 1 d .
H17 H 0.3526 0.6605 -0.0352 0.034 Uiso 1 1 calc R
C18 C 0.2332(3) 0.7526(2) 0.01205(9) 0.0217(6) Uani 1 1 d .
C19 C 0.3268(4) 0.7203(2) 0.20604(10) 0.0228(6) Uani 1 1 d .
H19A H 0.4299 0.6731 0.2024 0.027 Uiso 1 1 calc R
H19B H 0.2802 0.7017 0.2353 0.027 Uiso 1 1 calc R
C20 C 0.3762(4) 0.8447(2) 0.20571(10) 0.0261(7) Uani 1 1 d .
H20A H 0.2718 0.8916 0.2062 0.031 Uiso 1 1 calc R
H20B H 0.4419 0.8613 0.2333 0.031 Uiso 1 1 calc R
C21 C 0.6003(3) 0.9613(2) 0.17161(10) 0.0213(6) Uani 1 1 d .
C22 C 0.6334(3) 0.9963(2) 0.12947(10) 0.0243(7) Uani 1 1 d .
H22 H 0.7153 1.0516 0.1212 0.029 Uiso 1 1 calc R
C23 C 0.5250(3) 0.9362(2) 0.10126(10) 0.0226(6) Uani 1 1 d .
C24 C 0.6760(4) 0.9967(3) 0.21465(11) 0.0336(8) Uani 1 1 d .
H24A H 0.5904 1.0358 0.2321 0.050 Uiso 1 1 calc R
H24B H 0.7708 1.0491 0.2097 0.050 Uiso 1 1 calc R
H24C H 0.7170 0.9285 0.2307 0.050 Uiso 1 1 calc R
C25 C 0.5230(4) 0.9456(3) 0.05209(10) 0.0340(8) Uani 1 1 d .
H25A H 0.5669 0.8743 0.0394 0.051 Uiso 1 1 calc R
H25B H 0.5942 1.0104 0.0433 0.051 Uiso 1 1 calc R
H25C H 0.4067 0.9582 0.0412 0.051 Uiso 1 1 calc R
C26 C 0.7504(4) 0.6201(3) 0.02948(11) 0.0385(8) Uani 1 1 d .
H26A H 0.6552 0.6609 0.0153 0.058 Uiso 1 1 calc R
H26B H 0.7210 0.5388 0.0330 0.058 Uiso 1 1 calc R
H26C H 0.8504 0.6268 0.0111 0.058 Uiso 1 1 calc R

loop_
_atom_site_aniso_label
_atom_site_aniso_U_11
_atom_site_aniso_U_22
_atom_site_aniso_U_33
_atom_site_aniso_U_23
_atom_site_aniso_U_13
_atom_site_aniso_U_12
Ga1 0.01703(16) 0.01976(17) 0.01451(17) 0.00118(14) 0.00048(12) -0.00008(12)
Cl1 0.0310(4) 0.0333(4) 0.0331(5) -0.0007(4) 0.0057(3) 0.0052(3)
O1 0.0185(9) 0.0171(9) 0.0220(11) 0.0008(9) -0.0009(8) -0.0006(8)
O2 0.0232(10) 0.0270(11) 0.0150(10) 0.0032(9) 0.0016(8) 0.0028(8)
O3 0.077(2) 0.092(2) 0.058(2) 0.0025(18) -0.0162(16) -0.0435(17)
O4 0.085(2) 0.0466(15) 0.0516(18) -0.0125(14) 0.0376(15) -0.0171(14)
O5 0.0520(16) 0.0736(18) 0.0488(17) 0.0036(15) 0.0190(13) -0.0248(14)
O6 0.128(3) 0.122(3) 0.109(3) 0.028(3) 0.008(3) 0.096(3)
O7 0.0257(11) 0.0689(16) 0.0242(12) -0.0011(13) 0.0047(10) -0.0161(11)
N1 0.0191(12) 0.0298(13) 0.0198(13) 0.0019(12) -0.0046(10) -0.0052(10)
N2 0.0222(12) 0.0229(12) 0.0169(13) 0.0010(11) 0.0008(10) -0.0020(10)
N3 0.0194(12) 0.0254(13) 0.0222(13) 0.0011(12) -0.0013(10) 0.0019(10)
N4 0.0243(12) 0.0177(11) 0.0147(12) 0.0021(11) -0.0007(10) -0.0010(10)
N5 0.0260(12) 0.0213(12) 0.0152(12) -0.0017(11) -0.0018(10) 0.0000(10)
C1 0.0205(14) 0.0206(14) 0.0184(15) 0.0027(13) 0.0081(12) 0.0028(12)
C2 0.0208(14) 0.0282(16) 0.0238(17) 0.0029(15) 0.0050(13) 0.0018(12)
C3 0.0278(16) 0.0356(18) 0.0242(17) 0.0062(15) 0.0060(14) 0.0093(14)
C4 0.0444(19) 0.0247(17) 0.035(2) 0.0123(16) 0.0133(16) 0.0129(15)
C5 0.0399(18) 0.0189(14) 0.0319(19) -0.0033(15) 0.0139(15) -0.0030(13)
C6 0.0232(14) 0.0210(15) 0.0212(16) -0.0030(14) 0.0071(12) -0.0016(12)
C7 0.0338(16) 0.0209(15) 0.0227(17) -0.0075(14) 0.0023(13) -0.0071(13)
C8 0.0197(14) 0.0261(15) 0.0283(17) 0.0037(15) 0.0025(13) -0.0059(12)
C9 0.0223(14) 0.0255(15) 0.0209(16) 0.0077(14) 0.0064(13) -0.0021(12)
C10 0.0258(15) 0.0297(15) 0.0255(17) -0.0003(15) 0.0075(13) 0.0032(13)
C11 0.0236(15) 0.0327(17) 0.0228(16) -0.0011(15) 0.0042(13) 0.0078(13)
C12 0.0244(15) 0.0284(16) 0.0268(17) 0.0048(15) -0.0006(13) 0.0061(13)
C13 0.0266(15) 0.0227(15) 0.0209(16) 0.0071(14) -0.0013(13) -0.0030(12)
C14 0.0293(16) 0.0312(17) 0.0291(18) 0.0099(16) -0.0037(14) -0.0016(14)
C15 0.0409(19) 0.0382(19) 0.0273(18) 0.0121(16) -0.0132(15) -0.0140(16)
C16 0.048(2) 0.0315(17) 0.0180(16) -0.0014(15) -0.0036(15) -0.0116(15)
C17 0.0350(17) 0.0281(16) 0.0225(16) -0.0016(15) 0.0024(14) -0.0035(14)
C18 0.0262(15) 0.0229(14) 0.0159(15) 0.0044(13) -0.0013(12) -0.0088(12)
C19 0.0279(15) 0.0234(15) 0.0171(15) 0.0020(14) 0.0007(12) -0.0015(13)
C20 0.0326(16) 0.0290(16) 0.0166(16) 0.0002(14) -0.0019(13) 0.0000(14)
C21 0.0204(14) 0.0165(14) 0.0267(17) -0.0033(14) -0.0023(12) 0.0007(12)
C22 0.0226(14) 0.0199(15) 0.0304(18) 0.0019(14) -0.0015(13) -0.0035(12)
C23 0.0206(14) 0.0213(15) 0.0259(17) 0.0070(14) 0.0013(13) 0.0003(12)
C24 0.0324(17) 0.0332(17) 0.035(2) -0.0062(17) -0.0047(15) -0.0076(14)
C25 0.0384(18) 0.0388(18) 0.0247(18) 0.0111(16) 0.0002(15) -0.0126(15)
C26 0.0368(18) 0.0409(19) 0.038(2) -0.0077(18) -0.0021(16) -0.0044(15)

loop_
_atom_type_symbol
_atom_type_description
_atom_type_scat_dispersion_real
_atom_type_scat_dispersion_imag
_atom_type_scat_source
C C 0.0033 0.0016 'International Tables Vol C Tables 4.2.6.8 and 6.1.1.4'
H H 0.0000 0.0000 'International Tables Vol C Tables 4.2.6.8 and 6.1.1.4'
N N 0.0061 0.0033 'International Tables Vol C Tables 4.2.6.8 and 6.1.1.4'
O O 0.0106 0.0060 'International Tables Vol C Tables 4.2.6.8 and 6.1.1.4'
Ga Ga 0.2307 1.6083 'International Tables Vol C Tables 4.2.6.8 and 6.1.1.4'
Cl Cl 0.1484 0.1585 'International Tables Vol C Tables 4.2.6.8 and 6.1.1.4'

loop_
_geom_angle_atom_site_label_1
_geom_angle_atom_site_label_2
_geom_angle_atom_site_label_3
_geom_angle
O2 Ga1 O1 94.12(8)
O2 Ga1 N3 92.24(9)
O1 Ga1 N3 172.77(9)
O2 Ga1 N4 96.05(8)
O1 Ga1 N4 84.72(8)
N3 Ga1 N4 91.21(9)
O2 Ga1 N1 90.77(9)
O1 Ga1 N1 90.71(8)
N3 Ga1 N1 92.63(9)
N4 Ga1 N1 172.04(9)
O2 Ga1 N2 169.14(8)
O1 Ga1 N2 93.64(8)
N3 Ga1 N2 80.53(9)
N4 Ga1 N2 92.22(9)
N1 Ga1 N2 81.54(9)
O6 Cl1 O4 111.2(2)
O6 Cl1 O3 109.2(2)
O4 Cl1 O3 109.74(19)
O6 Cl1 O5 109.8(2)
O4 Cl1 O5 108.64(15)
O3 Cl1 O5 108.16(17)
C1 O1 Ga1 126.66(16)
C18 O2 Ga1 127.50(17)
C26 O7 H7 118.3
C8 N1 C7 114.0(2)
C8 N1 Ga1 111.39(17)
C7 N1 Ga1 110.52(16)
C8 N1 H1A 108.6
C7 N1 H1A 109.4
Ga1 N1 H1A 102.3
C19 N2 C9 108.1(2)
C19 N2 C10 111.3(2)
C9 N2 C10 109.7(2)
C19 N2 Ga1 111.42(16)
C9 N2 Ga1 107.05(17)
C10 N2 Ga1 109.27(17)
C12 N3 C11 113.0(2)
C12 N3 Ga1 113.41(17)
C11 N3 Ga1 107.99(17)
C12 N3 H3A 105.9
C11 N3 H3A 103.5
Ga1 N3 H3A 112.6
C23 N4 N5 104.9(2)
C23 N4 Ga1 129.77(19)
N5 N4 Ga1 120.14(17)
C21 N5 N4 111.4(2)
C21 N5 C20 123.1(2)
N4 N5 C20 123.1(2)
O1 C1 C2 118.7(3)
O1 C1 C6 121.2(2)
C2 C1 C6 120.1(3)
C3 C2 C1 120.4(3)
C3 C2 H2 119.8
C1 C2 H2 119.8
C4 C3 C2 119.8(3)
C4 C3 H3 120.1
C2 C3 H3 120.1
C5 C4 C3 120.0(3)
C5 C4 H4 120.0
C3 C4 H4 120.0
C4 C5 C6 120.9(3)
C4 C5 H5 119.6
C6 C5 H5 119.6
C1 C6 C5 118.7(3)
C1 C6 C7 119.6(2)
C5 C6 C7 121.7(3)
N1 C7 C6 111.7(2)
N1 C7 H7A 109.3
C6 C7 H7A 109.3
N1 C7 H7B 109.3
C6 C7 H7B 109.3
H7A C7 H7B 107.9
N1 C8 C9 110.3(2)
N1 C8 H8B 109.6
C9 C8 H8B 109.6
N1 C8 H8A 109.6
C9 C8 H8A 109.6
H8B C8 H8A 108.1
N2 C9 C8 111.4(2)
N2 C9 H9A 109.3
C8 C9 H9A 109.3
N2 C9 H9B 109.3
C8 C9 H9B 109.3
H9A C9 H9B 108.0
N2 C10 C11 110.7(2)
N2 C10 H10B 109.5
C11 C10 H10B 109.5
N2 C10 H10A 109.5
C11 C10 H10A 109.5
H10B C10 H10A 108.1
N3 C11 C10 107.1(2)
N3 C11 H11A 110.3
C10 C11 H11A 110.3
N3 C11 H11B 110.3
C10 C11 H11B 110.3
H11A C11 H11B 108.6
N3 C12 C13 112.0(2)
N3 C12 H12A 109.2
C13 C12 H12A 109.2
N3 C12 H12B 109.2
C13 C12 H12B 109.2
H12A C12 H12B 107.9
C14 C13 C18 119.1(3)
C14 C13 C12 120.6(3)
C18 C13 C12 120.4(3)
C15 C14 C13 121.8(3)
C15 C14 H14 119.1
C13 C14 H14 119.1
C16 C15 C14 118.9(3)
C16 C15 H15 120.5
C14 C15 H15 120.5
C15 C16 C17 120.4(3)
C15 C16 H16 119.8
C17 C16 H16 119.8
C16 C17 C18 121.6(3)
C16 C17 H17 119.2
C18 C17 H17 119.2
O2 C18 C17 119.3(3)
O2 C18 C13 122.6(3)
C17 C18 C13 118.1(3)
N2 C19 C20 114.6(2)
N2 C19 H19A 108.6
C20 C19 H19A 108.6
N2 C19 H19B 108.6
C20 C19 H19B 108.6
H19A C19 H19B 107.6
N5 C20 C19 115.8(2)
N5 C20 H20A 108.3
C19 C20 H20A 108.3
N5 C20 H20B 108.3
C19 C20 H20B 108.3
H20A C20 H20B 107.4
N5 C21 C22 106.6(2)
N5 C21 C24 122.5(3)
C22 C21 C24 130.9(3)
C21 C22 C23 107.2(2)
C21 C22 H22 126.4
C23 C22 H22 126.4
N4 C23 C22 109.9(3)
N4 C23 C25 125.4(3)
C22 C23 C25 124.8(3)
C21 C24 H24A 109.5
C21 C24 H24B 109.5
H24A C24 H24B 109.5
C21 C24 H24C 109.5
H24A C24 H24C 109.5
H24B C24 H24C 109.5
C23 C25 H25A 109.5
C23 C25 H25B 109.5
H25A C25 H25B 109.5
C23 C25 H25C 109.5
H25A C25 H25C 109.5
H25B C25 H25C 109.5
O7 C26 H26A 109.5
O7 C26 H26B 109.5
H26A C26 H26B 109.5
O7 C26 H26C 109.5
H26A C26 H26C 109.5
H26B C26 H26C 109.5

loop_
_geom_bond_atom_site_label_1
_geom_bond_atom_site_label_2
_geom_bond_distance
Ga1 O2 1.8879(19)
Ga1 O1 1.9158(17)
Ga1 N3 2.073(2)
Ga1 N4 2.121(2)
Ga1 N1 2.127(2)
Ga1 N2 2.165(2)
Cl1 O6 1.383(3)
Cl1 O4 1.418(2)
Cl1 O3 1.424(3)
Cl1 O5 1.439(2)
O1 C1 1.365(3)
O2 C18 1.340(3)
O7 C26 1.408(4)
O7 H7 0.7722
N1 C8 1.488(4)
N1 C7 1.496(4)
N1 H1A 0.8046
N2 C19 1.487(3)
N2 C9 1.493(3)
N2 C10 1.502(3)
N3 C12 1.465(4)
N3 C11 1.477(4)
N3 H3A 0.8091
N4 C23 1.355(3)
N4 N5 1.374(3)
N5 C21 1.349(3)
N5 C20 1.464(4)
C1 C2 1.388(4)
C1 C6 1.391(4)
C2 C3 1.387(4)
C2 H2 0.9500
C3 C4 1.380(4)
C3 H3 0.9500
C4 C5 1.378(5)
C4 H4 0.9500
C5 C6 1.399(4)
C5 H5 0.9500
C6 C7 1.498(4)
C7 H7A 0.9900
C7 H7B 0.9900
C8 C9 1.504(4)
C8 H8B 0.9900
C8 H8A 0.9900
C9 H9A 0.9900
C9 H9B 0.9900
C10 C11 1.518(4)
C10 H10B 0.9900
C10 H10A 0.9900
C11 H11A 0.9900
C11 H11B 0.9900
C12 C13 1.503(4)
C12 H12A 0.9900
C12 H12B 0.9900
C13 C14 1.391(4)
C13 C18 1.416(4)
C14 C15 1.389(4)
C14 H14 0.9500
C15 C16 1.377(5)
C15 H15 0.9500
C16 C17 1.382(4)
C16 H16 0.9500
C17 C18 1.396(4)
C17 H17 0.9500
C19 C20 1.498(4)
C19 H19A 0.9900
C19 H19B 0.9900
C20 H20A 0.9900
C20 H20B 0.9900
C21 C22 1.370(4)
C21 C24 1.479(4)
C22 C23 1.384(4)
C22 H22 0.9500
C23 C25 1.491(4)
C24 H24A 0.9800
C24 H24B 0.9800
C24 H24C 0.9800
C25 H25A 0.9800
C25 H25B 0.9800
C25 H25C 0.9800
C26 H26A 0.9800
C26 H26B 0.9800
C26 H26C 0.9800
